data_7035767
loop_
_publ_author_name
'Wang, Juan'
'Wei, Zhen'
'Guo, Fengwan'
'Li, Chenyang'
'Zhu, Pengfei'
'Zhu, Wenhua'

_publ_section_title
;
 Homochiral 3D coordination polymer with unprecedented three-directional
 helical topology from achiral precursor: synthesis, crystal structure,
 and luminescence properties of uranyl succinate metal-organic framework.
;
_journal_issue 31
_journal_name_full 'Dalton transactions (Cambridge, England : 2003)'
_journal_page_first 13809
_journal_page_last 13813
_journal_paper_doi 10.1039/c5dt02111a
_journal_volume 44
_journal_year 2015
_chemical_formula_moiety 'C24 H28 O32 U4, 2(H2 O)'
_chemical_formula_sum 'C24 H32 O34 U4'
_chemical_formula_weight 1816.62
_chemical_name_systematic
;
?
;
_space_group_IT_number 145
_symmetry_cell_setting trigonal
_symmetry_space_group_name_Hall 'P 32'
_symmetry_space_group_name_H-M 'P 32'
_atom_sites_solution_hydrogens geom
_atom_sites_solution_primary direct
_atom_sites_solution_secondary difmap
_audit_creation_method SHELXL-97
_audit_update_record
;
2012-09-03 deposited with the CCDC.
2015-07-03 downloaded from the CCDC.
;
_cell_angle_alpha 90.00
_cell_angle_beta 90.00
_cell_angle_gamma 120.00
_cell_formula_units_Z 3
_cell_length_a 19.0913(3)
_cell_length_b 19.0913(3)
_cell_length_c 11.7929(5)
_cell_measurement_reflns_used 2508
_cell_measurement_temperature 291(2)
_cell_measurement_theta_max 20.66
_cell_measurement_theta_min 2.74
_cell_volume 3722.39(18)
_computing_cell_refinement SMART
_computing_data_collection 'SMART (Bruker, 2000)'
_computing_data_reduction 'SAINT (Bruker, 2000)'
_computing_molecular_graphics SHELXTL
_computing_publication_material SHELXTL
_computing_structure_refinement SHELXTL
_computing_structure_solution 'SHELXTL (Bruker, 2000)'
_diffrn_ambient_temperature 291(2)
_diffrn_measured_fraction_theta_full 1.000
_diffrn_measured_fraction_theta_max 1.000
_diffrn_measurement_device_type 'Bruker Smart Apex CCD '
_diffrn_measurement_method 'phi and omega scans'
_diffrn_radiation_monochromator graphite
_diffrn_radiation_source 'sealed tube'
_diffrn_radiation_type MoK\a
_diffrn_radiation_wavelength 0.71073
_diffrn_reflns_av_R_equivalents 0.0358
_diffrn_reflns_av_sigmaI/netI 0.0579
_diffrn_reflns_limit_h_max 23
_diffrn_reflns_limit_h_min -23
_diffrn_reflns_limit_k_max 15
_diffrn_reflns_limit_k_min -23
_diffrn_reflns_limit_l_max 14
_diffrn_reflns_limit_l_min -14
_diffrn_reflns_number 20888
_diffrn_reflns_theta_full 25.99
_diffrn_reflns_theta_max 25.99
_diffrn_reflns_theta_min 2.12
_exptl_absorpt_coefficient_mu 13.105
_exptl_absorpt_correction_T_max 0.06
_exptl_absorpt_correction_T_min 0.04
_exptl_absorpt_correction_type multi-scan
_exptl_absorpt_process_details 'SADABS; Bruker, 2000'
_exptl_crystal_density_diffrn 2.431
_exptl_crystal_density_method 'not measured'
_exptl_crystal_F_000 2448
_exptl_crystal_size_max 0.28
_exptl_crystal_size_mid 0.24
_exptl_crystal_size_min 0.22
_refine_diff_density_max 1.460
_refine_diff_density_min -1.360
_refine_diff_density_rms 0.236
_refine_ls_abs_structure_details 'Flack H D (1983), Acta Cryst. A39, 876-881'
_refine_ls_abs_structure_Flack 0.086(11)
_refine_ls_extinction_expression Fc^*^=kFc[1+0.001xFc^2^\l^3^/sin(2\q)]^-1/4^
_refine_ls_extinction_method SHELXL
_refine_ls_goodness_of_fit_ref 1.008
_refine_ls_hydrogen_treatment constr
_refine_ls_matrix_type full
_refine_ls_number_parameters 597
_refine_ls_number_reflns 9586
_refine_ls_number_restraints 1
_refine_ls_restrained_S_all 1.007
_refine_ls_R_factor_all 0.0510
_refine_ls_R_factor_gt 0.0440
_refine_ls_shift/su_max 0.000
_refine_ls_shift/su_mean 0.000
_refine_ls_structure_factor_coef Fsqd
_refine_ls_weighting_details 'calc w=1/[\s^2^(Fo^2^)+(0.07P)^2^+1.99P] where P=(Fo^2^+2Fc^2^)/3'
_refine_ls_weighting_scheme calc
_refine_ls_wR_factor_gt 0.1137
_refine_ls_wR_factor_ref 0.1154
_reflns_number_gt 8242
_reflns_number_total 9586
_reflns_threshold_expression >2sigma(I)
_cod_data_source_file c5dt02111a2.cif
_cod_data_source_block 11
_cod_depositor_comments
;
The following automatic conversions were performed:

'_symmetry_cell_setting' value 'Trigonal' changed to 'trigonal'
according to
/usr/data/users/saulius/crontab/automatic-downloads/rss-feeds/RSC/lib/dictionaries/cif_core.dic
dictionary named 'cif_core.dic' version 2.4.2 from 2011-04-26.

Automatic conversion script
Id: cif_fix_values 3271 2015-04-21 07:52:19Z andrius 

 Adding full bibliography for 7035767.cif.
;
_cod_original_cell_volume 3722.4(2)
_cod_original_sg_symbol_Hall 'P 32 '
_cod_original_sg_symbol_H-M 'P3(2) '
_cod_database_code 7035767

loop_
_symmetry_equiv_pos_as_xyz
'x, y, z'
'-y, x-y, z+2/3'
'-x+y, -x, z+1/3'

loop_
_atom_site_label
_atom_site_type_symbol
_atom_site_fract_x
_atom_site_fract_y
_atom_site_fract_z
_atom_site_U_iso_or_equiv
_atom_site_adp_type
_atom_site_occupancy
_atom_site_symmetry_multiplicity
_atom_site_calc_flag
_atom_site_refinement_flags
C1 C 0.4151(9) 0.6304(8) -0.3611(11) 0.044(3) Uani 1 1 d .
C2 C 0.3550(8) 0.6186(8) -0.4507(11) 0.047(4) Uani 1 1 d .
H2A H 0.3813 0.6296 -0.5242 0.056 Uiso 1 1 calc R
H2B H 0.3367 0.6572 -0.4391 0.056 Uiso 1 1 calc R
C3 C 0.4657(7) 0.7483(8) 0.2152(11) 0.041(3) Uani 1 1 d .
H3A H 0.4744 0.7307 0.2884 0.050 Uiso 1 1 calc R
H3B H 0.4666 0.7117 0.1590 0.050 Uiso 1 1 calc R
C4 C 0.5356(8) 0.8288(8) 0.1930(12) 0.048(4) Uani 1 1 d .
C5 C 0.4423(8) 0.5627(8) 0.0504(11) 0.042(3) Uani 1 1 d .
C6 C 0.4121(9) 0.5204(8) 0.1544(12) 0.048(4) Uani 1 1 d .
H6A H 0.3785 0.4636 0.1355 0.058 Uiso 1 1 calc R
H6B H 0.3764 0.5379 0.1859 0.058 Uiso 1 1 calc R
C7 C 0.4709(8) 0.5257(8) 0.2536(11) 0.044(3) Uani 1 1 d .
H7A H 0.4918 0.5777 0.2906 0.053 Uiso 1 1 calc R
H7B H 0.4392 0.4844 0.3092 0.053 Uiso 1 1 calc R
C8 C 0.5416(8) 0.5159(7) 0.2202(11) 0.038(3) Uani 1 1 d .
C9 C 0.7137(8) 0.4687(9) -0.0274(12) 0.047(4) Uani 1 1 d .
C10 C 0.7141(8) 1.2722(8) 0.1948(12) 0.046(4) Uani 1 1 d .
H10A H 0.7461 1.2626 0.1396 0.056 Uiso 1 1 calc R
H10B H 0.7155 1.3218 0.1728 0.056 Uiso 1 1 calc R
C11 C 0.6261(8) 1.2028(7) 0.1844(11) 0.039(3) Uani 1 1 d .
H11A H 0.5933 1.2008 0.2484 0.047 Uiso 1 1 calc R
H11B H 0.6010 1.2055 0.1142 0.047 Uiso 1 1 calc R
C12 C 0.6434(8) 1.1330(8) 0.1852(12) 0.042(3) Uani 1 1 d .
C13 C 0.7960(8) 0.5465(8) 0.3449(13) 0.046(3) Uani 1 1 d .
C14 C 0.8647(8) 0.5684(7) 0.4215(11) 0.045(3) Uani 1 1 d .
H14A H 0.9154 0.6071 0.3861 0.054 Uiso 1 1 calc R
H14B H 0.8676 0.5210 0.4438 0.054 Uiso 1 1 calc R
C15 C 0.8460(9) 0.6050(8) 0.5211(12) 0.045(3) Uani 1 1 d .
H15A H 0.8867 0.6183 0.5792 0.054 Uiso 1 1 calc R
H15B H 0.7940 0.5657 0.5526 0.054 Uiso 1 1 calc R
C16 C 0.8437(8) 0.6842(7) 0.4873(12) 0.041(3) Uani 1 1 d .
C17 C 0.8946(8) 0.9054(7) 0.2686(11) 0.041(3) Uani 1 1 d .
C18 C 0.9123(8) 0.9489(8) 0.1532(11) 0.042(3) Uani 1 1 d .
H18A H 0.8739 0.9106 0.0993 0.051 Uiso 1 1 calc R
H18B H 0.9655 0.9599 0.1296 0.051 Uiso 1 1 calc R
C19 C 0.9105(7) 1.0314(7) 0.1389(11) 0.038(3) Uani 1 1 d .
H19A H 0.9460 1.0709 0.1941 0.045 Uiso 1 1 calc R
H19B H 0.9288 1.0535 0.0636 0.045 Uiso 1 1 calc R
C20 C 0.8285(8) 1.0136(9) 0.1560(12) 0.051(4) Uani 1 1 d .
C21 C 0.7810(8) 0.8793(9) 0.6452(12) 0.046(3) Uani 1 1 d .
C22 C 0.7579(8) 0.9151(7) 0.7370(11) 0.046(3) Uani 1 1 d .
H22A H 0.7119 0.9186 0.7097 0.055 Uiso 1 1 calc R
H22B H 0.8020 0.9702 0.7453 0.055 Uiso 1 1 calc R
C23 C 0.7364(8) 0.8800(7) 0.8556(11) 0.041(3) Uani 1 1 d .
H23A H 0.7742 0.8635 0.8814 0.050 Uiso 1 1 calc R
H23B H 0.7375 0.9195 0.9083 0.050 Uiso 1 1 calc R
C24 C 0.6529(8) 0.8085(8) -0.1531(11) 0.048(4) Uani 1 1 d .
O1 O 0.4042(6) 0.5899(5) -0.2763(8) 0.048(2) Uani 1 1 d .
O2 O 0.4920(5) 0.6934(5) -0.3469(8) 0.043(2) Uani 1 1 d .
O3 O 0.6083(6) 0.8453(5) 0.2026(8) 0.045(2) Uani 1 1 d .
O4 O 0.5172(5) 0.8807(6) 0.1559(8) 0.047(2) Uani 1 1 d .
H4A H 0.4808 0.8867 0.2071 0.070 Uiso 1 1 d R
O5 O 0.4116(5) 0.5553(5) -0.0390(8) 0.049(3) Uani 1 1 d .
O6 O 0.5121(5) 0.6291(5) 0.0418(7) 0.038(2) Uani 1 1 d .
H6C H 0.5571 0.6203 0.0569 0.057 Uiso 1 1 d R
O7 O 0.5509(6) 0.4943(5) 0.1159(8) 0.044(2) Uani 1 1 d .
O8 O 0.5901(5) 0.5334(5) 0.2990(8) 0.037(2) Uani 1 1 d .
O9 O 0.6481(6) 0.4665(6) -0.0212(8) 0.045(2) Uani 1 1 d .
O10 O 0.7610(5) 0.4799(5) 0.0628(9) 0.049(3) Uani 1 1 d .
O11 O 0.7078(6) 1.1350(6) 0.1723(8) 0.052(3) Uani 1 1 d .
O12 O 0.5848(5) 1.0617(5) 0.1660(9) 0.050(3) Uani 1 1 d .
O13 O 0.7354(5) 0.5466(5) 0.3699(8) 0.043(2) Uani 1 1 d .
O14 O 0.8081(5) 0.5190(5) 0.2501(8) 0.047(2) Uani 1 1 d .
H14C H 0.8085 0.4684 0.2532 0.071 Uiso 1 1 d R
O15 O 0.8151(5) 0.7027(5) 0.5690(8) 0.040(2) Uani 1 1 d .
O16 O 0.8677(5) 0.7236(6) 0.4031(8) 0.049(2) Uani 1 1 d .
H16A H 0.8366 0.6941 0.3371 0.074 Uiso 1 1 d R
O17 O 0.8739(5) 0.8358(5) 0.2709(8) 0.041(2) Uani 1 1 d .
O18 O 0.8816(5) 0.9430(5) 0.3531(8) 0.046(2) Uani 1 1 d .
O19 O 0.7656(5) 0.9462(6) 0.1819(8) 0.049(2) Uani 1 1 d .
O20 O 0.8161(5) 1.0730(5) 0.1549(8) 0.045(2) Uani 1 1 d .
O21 O 0.7899(5) 0.9161(5) 0.5580(8) 0.039(2) Uani 1 1 d .
O22 O 0.7939(6) 0.8202(6) 0.6723(8) 0.047(2) Uani 1 1 d .
O23 O 0.6164(5) 0.7897(5) -0.2373(8) 0.045(2) Uani 1 1 d .
O24 O 0.6449(5) 0.7634(5) -0.0643(8) 0.043(2) Uani 1 1 d .
O25 O 0.4748(5) 0.7305(5) -0.0990(8) 0.046(2) Uani 1 1 d .
O26 O 0.5461(5) 0.6028(6) -0.2009(8) 0.048(2) Uani 1 1 d .
O27 O 0.7280(5) 0.6133(5) 0.1476(7) 0.042(2) Uani 1 1 d .
O28 O 0.6326(5) 0.4026(5) 0.2228(8) 0.048(2) Uani 1 1 d .
O29 O 0.7329(5) 0.7675(5) 0.4241(8) 0.048(2) Uani 1 1 d .
O30 O 0.9377(5) 0.8847(5) 0.5143(8) 0.051(3) Uani 1 1 d .
O31 O 0.6828(5) 1.0030(5) 0.3158(9) 0.053(3) Uani 1 1 d .
O32 O 0.6425(6) 0.9816(5) 0.0243(8) 0.054(3) Uani 1 1 d .
O1W O 0.1470(17) 0.735(2) 0.178(3) 0.081(15) Uani 0.30 1 d P
H1X H 0.1042 0.7293 0.1471 0.097 Uiso 0.30 1 d PR
H1Y H 0.1351 0.7002 0.2301 0.097 Uiso 0.30 1 d PR
O2W O 0.6159(18) 0.7486(17) 0.314(3) 0.053(8) Uani 0.30 1 d P
H2X H 0.6125 0.7586 0.3836 0.063 Uiso 0.30 1 d PR
H2Y H 0.6596 0.7483 0.3018 0.063 Uiso 0.30 1 d PR
O3W O 0.9147(11) 0.1470(12) 0.3211(16) 0.038(5) Uani 0.40 1 d P
H3X H 0.8775 0.0977 0.3203 0.046 Uiso 0.40 1 d PR
H3Y H 0.8941 0.1766 0.3342 0.046 Uiso 0.40 1 d PR
O4W O 0.0306(19) 0.3903(19) 0.921(3) 0.057(9) Uani 0.30 1 d P
H4X H 0.0682 0.4387 0.9101 0.068 Uiso 0.30 1 d PR
H4Y H -0.0104 0.3914 0.9470 0.068 Uiso 0.30 1 d PR
O5W O 0.911(2) 0.3364(18) 0.133(3) 0.066(10) Uani 0.30 1 d P
H5X H 0.9180 0.3350 0.2037 0.079 Uiso 0.30 1 d PR
H5Y H 0.8911 0.3669 0.1188 0.079 Uiso 0.30 1 d PR
O6W O 0.9799(13) 0.5532(13) 0.1349(19) 0.049(6) Uani 0.40 1 d P
H6X H 0.9979 0.5764 0.0714 0.058 Uiso 0.40 1 d PR
H6Y H 0.9406 0.5592 0.1557 0.058 Uiso 0.40 1 d PR
U1 U 0.51180(4) 0.66758(4) -0.14895(4) 0.03635(17) Uani 1 1 d .
U2 U 0.67882(4) 0.50607(4) 0.18216(4) 0.0431(2) Uani 1 1 d .
U3 U 0.83508(3) 0.82871(3) 0.46676(6) 0.03804(14) Uani 1 1 d .
U4 U 0.66754(4) 0.98966(4) 0.17476(5) 0.04271(16) Uani 1 1 d .

loop_
_atom_site_aniso_label
_atom_site_aniso_U_11
_atom_site_aniso_U_22
_atom_site_aniso_U_33
_atom_site_aniso_U_23
_atom_site_aniso_U_13
_atom_site_aniso_U_12
C1 0.055(9) 0.044(8) 0.030(7) 0.005(6) -0.012(6) 0.023(7)
C2 0.041(8) 0.035(7) 0.033(7) 0.010(6) -0.011(6) -0.005(6)
C3 0.030(7) 0.046(8) 0.037(7) -0.011(6) 0.011(5) 0.011(6)
C4 0.040(8) 0.039(8) 0.043(8) -0.011(6) -0.009(6) 0.003(7)
C5 0.037(8) 0.049(8) 0.034(8) 0.006(6) 0.009(6) 0.017(7)
C6 0.059(9) 0.038(8) 0.043(8) 0.013(6) 0.006(7) 0.021(7)
C7 0.051(8) 0.032(7) 0.045(8) 0.016(6) 0.009(6) 0.017(6)
C8 0.036(7) 0.033(7) 0.030(7) 0.011(5) 0.022(6) 0.005(6)
C9 0.036(8) 0.056(9) 0.037(8) 0.020(7) 0.008(6) 0.013(7)
C10 0.037(8) 0.036(7) 0.047(9) -0.015(6) -0.010(6) 0.004(6)
C11 0.047(8) 0.033(7) 0.029(6) 0.006(5) -0.005(6) 0.014(6)
C12 0.040(8) 0.042(8) 0.044(8) 0.022(6) 0.018(6) 0.019(7)
C13 0.030(7) 0.050(9) 0.052(9) 0.003(7) 0.011(6) 0.015(6)
C14 0.038(7) 0.030(7) 0.043(8) -0.001(6) 0.017(6) -0.001(6)
C15 0.056(9) 0.046(8) 0.033(7) 0.005(6) 0.009(6) 0.025(7)
C16 0.033(7) 0.023(7) 0.049(9) -0.001(6) 0.004(6) 0.000(5)
C17 0.066(9) 0.022(7) 0.036(7) 0.010(5) 0.021(6) 0.022(6)
C18 0.039(7) 0.040(7) 0.036(8) 0.011(6) 0.016(6) 0.011(6)
C19 0.038(7) 0.033(7) 0.035(7) 0.016(5) 0.026(6) 0.013(6)
C20 0.027(7) 0.068(10) 0.048(9) 0.022(7) 0.025(6) 0.016(7)
C21 0.041(8) 0.053(9) 0.033(8) 0.000(7) 0.015(6) 0.016(7)
C22 0.038(7) 0.032(7) 0.042(8) 0.000(6) 0.014(6) -0.002(6)
C23 0.044(8) 0.032(7) 0.036(7) -0.007(5) 0.015(6) 0.010(6)
C24 0.032(7) 0.046(8) 0.029(7) -0.005(6) 0.011(6) -0.008(6)
O1 0.062(6) 0.045(6) 0.031(5) -0.004(4) -0.017(5) 0.022(5)
O2 0.042(5) 0.041(5) 0.035(5) 0.001(4) 0.008(4) 0.014(5)
O3 0.042(6) 0.036(5) 0.041(5) -0.001(4) -0.006(4) 0.007(4)
O4 0.032(5) 0.056(6) 0.038(5) -0.010(5) -0.007(4) 0.011(5)
O5 0.033(5) 0.030(5) 0.050(6) 0.014(4) -0.003(4) -0.009(4)
O6 0.041(5) 0.041(5) 0.029(5) 0.004(4) -0.003(4) 0.018(5)
O7 0.054(6) 0.027(5) 0.044(5) -0.015(4) -0.007(4) 0.014(4)
O8 0.035(5) 0.038(5) 0.038(5) 0.006(4) 0.013(4) 0.017(4)
O9 0.044(6) 0.053(6) 0.035(5) -0.007(5) -0.008(4) 0.021(5)
O10 0.032(5) 0.037(5) 0.061(7) -0.015(5) -0.003(5) 0.005(4)
O11 0.039(5) 0.056(6) 0.051(6) -0.024(5) 0.013(4) 0.016(5)
O12 0.036(5) 0.042(5) 0.062(7) 0.023(5) -0.016(5) 0.011(4)
O13 0.045(6) 0.039(5) 0.034(5) -0.004(4) -0.002(4) 0.012(5)
O14 0.032(5) 0.042(5) 0.053(6) 0.011(5) -0.007(4) 0.007(4)
O15 0.031(5) 0.043(5) 0.042(5) 0.014(4) 0.010(4) 0.016(4)
O16 0.039(5) 0.048(6) 0.039(6) -0.005(5) 0.009(4) 0.006(5)
O17 0.035(5) 0.041(5) 0.048(6) -0.009(4) 0.010(4) 0.020(4)
O18 0.040(5) 0.038(5) 0.052(6) -0.003(4) 0.026(4) 0.013(4)
O19 0.044(6) 0.058(6) 0.049(6) 0.026(5) 0.024(5) 0.028(5)
O20 0.037(5) 0.032(5) 0.045(6) -0.019(4) 0.007(4) 0.003(4)
O21 0.027(5) 0.035(5) 0.041(5) -0.001(4) 0.005(4) 0.005(4)
O22 0.060(6) 0.051(6) 0.020(5) 0.003(4) 0.009(4) 0.020(5)
O23 0.043(5) 0.041(5) 0.037(5) -0.010(4) -0.008(4) 0.010(4)
O24 0.051(6) 0.025(4) 0.043(5) -0.007(4) -0.008(4) 0.013(4)
O25 0.048(6) 0.041(5) 0.057(6) 0.020(4) 0.026(5) 0.028(5)
O26 0.043(6) 0.051(6) 0.030(5) -0.016(4) -0.009(4) 0.009(5)
O27 0.041(5) 0.049(6) 0.036(5) 0.021(4) 0.015(4) 0.022(5)
O28 0.043(5) 0.031(5) 0.043(6) 0.009(4) 0.012(4) -0.003(4)
O29 0.039(5) 0.044(6) 0.038(6) -0.012(4) -0.012(4) 0.003(4)
O30 0.045(6) 0.037(5) 0.036(5) 0.000(4) 0.005(4) -0.005(4)
O31 0.043(6) 0.036(5) 0.036(6) -0.011(4) -0.002(4) -0.013(4)
O32 0.073(7) 0.040(5) 0.025(5) -0.014(4) -0.021(5) 0.011(5)
O1W 0.024(19) 0.12(4) 0.04(2) -0.01(2) -0.017(16) 0.00(2)
O2W 0.06(2) 0.039(17) 0.045(19) 0.014(14) 0.016(15) 0.014(15)
O3W 0.024(10) 0.057(13) 0.031(11) 0.013(10) 0.019(8) 0.018(10)
O4W 0.049(19) 0.05(2) 0.06(2) -0.019(16) -0.013(16) 0.015(16)
O5W 0.08(2) 0.045(19) 0.05(2) 0.000(15) -0.031(18) 0.013(18)
O6W 0.051(14) 0.063(15) 0.041(13) 0.038(12) 0.027(11) 0.035(13)
U1 0.0361(3) 0.0350(3) 0.0312(4) 0.0011(2) -0.0041(2) 0.0128(2)
U2 0.0394(3) 0.0402(4) 0.0380(4) -0.0015(3) 0.0027(2) 0.0111(3)
U3 0.0338(3) 0.0373(3) 0.0377(3) -0.0020(3) 0.0018(2) 0.0138(2)
U4 0.0398(3) 0.0387(3) 0.0351(3) 0.0021(3) 0.0000(2) 0.0087(2)

loop_
_atom_type_symbol
_atom_type_description
_atom_type_scat_dispersion_real
_atom_type_scat_dispersion_imag
_atom_type_scat_source
C C 0.0033 0.0016 'International Tables Vol C Tables 4.2.6.8 and 6.1.1.4'
H H 0.0000 0.0000 'International Tables Vol C Tables 4.2.6.8 and 6.1.1.4'
O O 0.0106 0.0060 'International Tables Vol C Tables 4.2.6.8 and 6.1.1.4'
U U -9.6767 9.6646 'International Tables Vol C Tables 4.2.6.8 and 6.1.1.4'

loop_
_geom_angle_atom_site_label_1
_geom_angle_atom_site_label_2
_geom_angle_atom_site_label_3
_geom_angle
_geom_angle_site_symmetry_1
_geom_angle_site_symmetry_3
O1 C1 O2 103.1(11) . .
O1 C1 C2 127.7(13) . .
O2 C1 C2 128.8(11) . .
O1 C1 U1 49.4(7) . .
O2 C1 U1 54.6(6) . .
C2 C1 U1 166.0(11) . .
C1 C2 C3 113.0(11) . 3_564
C1 C2 H2A 109.0 . .
C3 C2 H2A 109.0 3_564 .
C1 C2 H2B 109.0 . .
C3 C2 H2B 109.0 3_564 .
H2A C2 H2B 107.8 . .
C4 C3 C2 120.0(13) . 2_665
C4 C3 H3A 107.3 . .
C2 C3 H3A 107.3 2_665 .
C4 C3 H3B 107.3 . .
C2 C3 H3B 107.3 2_665 .
H3A C3 H3B 106.9 . .
O3 C4 O4 121.8(13) . .
O3 C4 C3 123.7(14) . .
O4 C4 C3 114.4(13) . .
O3 C4 U4 57.9(7) . .
O4 C4 U4 64.9(7) . .
C3 C4 U4 173.4(10) . .
O5 C5 O6 104.5(11) . .
O5 C5 C6 131.8(13) . .
O6 C5 C6 123.1(12) . .
O5 C5 U1 52.8(7) . .
O6 C5 U1 51.8(6) . .
C6 C5 U1 173.3(10) . .
C5 C6 C7 121.6(12) . .
C5 C6 H6A 106.9 . .
C7 C6 H6A 106.9 . .
C5 C6 H6B 106.9 . .
C7 C6 H6B 106.9 . .
H6A C6 H6B 106.7 . .
C8 C7 C6 116.7(12) . .
C8 C7 H7A 108.1 . .
C6 C7 H7A 108.1 . .
C8 C7 H7B 108.1 . .
C6 C7 H7B 108.1 . .
H7A C7 H7B 107.3 . .
O8 C8 O7 125.4(12) . .
O8 C8 C7 111.6(11) . .
O7 C8 C7 123.0(12) . .
O8 C8 U2 62.0(7) . .
O7 C8 U2 63.4(7) . .
C7 C8 U2 173.5(10) . .
O9 C9 O10 123.3(13) . .
O9 C9 C10 113.4(12) . 2_764
O10 C9 C10 122.3(13) . 2_764
O9 C9 U2 65.3(8) . .
O10 C9 U2 58.4(7) . .
C10 C9 U2 175.6(10) 2_764 .
C9 C10 C11 118.4(12) 3_675 .
C9 C10 H10A 107.7 3_675 .
C11 C10 H10A 107.7 . .
C9 C10 H10B 107.7 3_675 .
C11 C10 H10B 107.7 . .
H10A C10 H10B 107.1 . .
C12 C11 C10 97.6(10) . .
C12 C11 H11A 112.3 . .
C10 C11 H11A 112.3 . .
C12 C11 H11B 112.3 . .
C10 C11 H11B 112.3 . .
H11A C11 H11B 109.8 . .
O11 C12 O12 110.1(12) . .
O11 C12 C11 128.8(12) . .
O12 C12 C11 118.2(12) . .
O11 C12 U4 53.9(7) . .
O12 C12 U4 58.2(7) . .
C11 C12 U4 175.9(10) . .
O13 C13 O14 125.4(13) . .
O13 C13 C14 125.1(14) . .
O14 C13 C14 109.1(11) . .
O13 C13 U2 61.3(8) . .
O14 C13 U2 64.7(7) . .
C14 C13 U2 173.5(10) . .
C13 C14 C15 103.1(12) . .
C13 C14 H14A 111.1 . .
C15 C14 H14A 111.1 . .
C13 C14 H14B 111.1 . .
C15 C14 H14B 111.1 . .
H14A C14 H14B 109.1 . .
C14 C15 C16 112.0(11) . .
C14 C15 H15A 109.2 . .
C16 C15 H15A 109.2 . .
C14 C15 H15B 109.2 . .
C16 C15 H15B 109.2 . .
H15A C15 H15B 107.9 . .
O16 C16 O15 123.6(13) . .
O16 C16 C15 128.8(13) . .
O15 C16 C15 107.5(11) . .
O16 C16 U3 60.6(8) . .
O15 C16 U3 62.9(7) . .
C15 C16 U3 170.2(9) . .
O17 C17 O18 123.0(11) . .
O17 C17 C18 119.2(12) . .
O18 C17 C18 115.0(10) . .
O17 C17 U3 63.6(7) . .
O18 C17 U3 59.8(6) . .
C18 C17 U3 168.4(10) . .
C17 C18 C19 121.1(11) . .
C17 C18 H18A 107.0 . .
C19 C18 H18A 107.0 . .
C17 C18 H18B 107.0 . .
C19 C18 H18B 107.0 . .
H18A C18 H18B 106.8 . .
C20 C19 C18 108.0(10) . .
C20 C19 H19A 110.1 . .
C18 C19 H19A 110.1 . .
C20 C19 H19B 110.1 . .
C18 C19 H19B 110.1 . .
H19A C19 H19B 108.4 . .
O20 C20 O19 113.6(11) . .
O20 C20 C19 117.0(12) . .
O19 C20 C19 129.1(14) . .
O20 C20 U4 58.8(6) . .
O19 C20 U4 55.5(7) . .
C19 C20 U4 174.7(10) . .
O21 C21 O22 132.5(13) . .
O21 C21 C22 110.3(14) . .
O22 C21 C22 116.9(12) . .
O21 C21 U3 65.2(8) . .
O22 C21 U3 67.4(7) . .
C22 C21 U3 174.0(10) . .
C21 C22 C23 123.8(12) . .
C21 C22 H22A 106.4 . .
C23 C22 H22A 106.4 . .
C21 C22 H22B 106.4 . .
C23 C22 H22B 106.4 . .
H22A C22 H22B 106.5 . .
C24 C23 C22 105.7(11) 1_556 .
C24 C23 H23A 110.6 1_556 .
C22 C23 H23A 110.6 . .
C24 C23 H23B 110.6 1_556 .
C22 C23 H23B 110.6 . .
H23A C23 H23B 108.7 . .
O23 C24 O24 128.6(12) . .
O23 C24 C23 122.7(12) . 1_554
O24 C24 C23 105.3(12) . 1_554
O23 C24 U1 64.0(7) . .
O24 C24 U1 66.5(6) . .
C23 C24 U1 170.9(11) 1_554 .
C1 O1 U1 107.6(9) . .
C1 O2 U1 98.4(7) . .
C4 O3 U4 95.9(8) . .
C4 O4 U4 88.2(8) . .
C4 O4 H4A 111.6 . .
U4 O4 H4A 115.2 . .
C5 O5 U1 104.3(8) . .
C5 O6 U1 102.5(7) . .
C5 O6 H6C 112.3 . .
U1 O6 H6C 111.6 . .
C8 O7 U2 87.6(8) . .
C8 O8 U2 91.4(8) . .
C9 O9 U2 88.0(8) . .
C9 O10 U2 92.4(8) . .
C12 O11 U4 102.7(8) . .
C12 O12 U4 96.8(8) . .
C13 O13 U2 93.0(9) . .
C13 O14 U2 87.1(8) . .
C13 O14 H14C 117.4 . .
U2 O14 H14C 114.5 . .
C16 O15 U3 91.2(8) . .
C16 O16 U3 94.8(8) . .
C16 O16 H16A 111.8 . .
U3 O16 H16A 112.4 . .
C17 O17 U3 90.4(7) . .
C17 O18 U3 90.7(7) . .
C20 O19 U4 98.3(9) . .
C20 O20 U4 95.2(7) . .
C21 O21 U3 88.5(9) . .
C21 O22 U3 84.1(7) . .
C24 O23 U1 90.4(8) . .
C24 O24 U1 84.4(7) . .
H1X O1W H1Y 110.3 . .
H2X O2W H2Y 110.8 . .
H3X O3W H3Y 109.2 . .
H4X O4W H4Y 108.4 . .
H5X O5W H5Y 110.4 . .
H6X O6W H6Y 109.7 . .
O25 U1 O26 178.4(4) . .
O25 U1 O6 87.6(4) . .
O26 U1 O6 93.0(4) . .
O25 U1 O1 96.9(4) . .
O26 U1 O1 81.5(4) . .
O6 U1 O1 122.9(3) . .
O25 U1 O5 90.9(4) . .
O26 U1 O5 88.3(4) . .
O6 U1 O5 48.6(3) . .
O1 U1 O5 74.4(3) . .
O25 U1 O23 84.6(3) . .
O26 U1 O23 96.2(4) . .
O6 U1 O23 125.4(3) . .
O1 U1 O23 111.7(3) . .
O5 U1 O23 172.9(3) . .
O25 U1 O2 91.5(4) . .
O26 U1 O2 87.7(4) . .
O6 U1 O2 172.2(3) . .
O1 U1 O2 49.6(3) . .
O5 U1 O2 123.8(3) . .
O23 U1 O2 62.1(3) . .
O25 U1 O24 88.5(4) . .
O26 U1 O24 93.1(3) . .
O6 U1 O24 71.7(3) . .
O1 U1 O24 164.5(3) . .
O5 U1 O24 120.2(3) . .
O23 U1 O24 54.2(3) . .
O2 U1 O24 116.0(3) . .
O25 U1 C24 82.4(4) . .
O26 U1 C24 99.0(4) . .
O6 U1 C24 99.8(4) . .
O1 U1 C24 137.3(4) . .
O5 U1 C24 148.1(4) . .
O23 U1 C24 25.6(3) . .
O2 U1 C24 87.7(4) . .
O24 U1 C24 29.1(4) . .
O25 U1 C5 89.9(4) . .
O26 U1 C5 90.0(4) . .
O6 U1 C5 25.7(3) . .
O1 U1 C5 97.2(4) . .
O5 U1 C5 22.9(3) . .
O23 U1 C5 151.0(3) . .
O2 U1 C5 146.7(3) . .
O24 U1 C5 97.3(3) . .
C24 U1 C5 125.5(4) . .
O25 U1 C1 91.8(4) . .
O26 U1 C1 86.8(4) . .
O6 U1 C1 145.3(3) . .
O1 U1 C1 22.9(3) . .
O5 U1 C1 96.8(3) . .
O23 U1 C1 89.0(3) . .
O2 U1 C1 27.0(3) . .
O24 U1 C1 143.0(3) . .
C24 U1 C1 114.5(4) . .
C5 U1 C1 119.7(4) . .
O28 U2 O27 177.2(4) . .
O28 U2 O10 86.5(4) . .
O27 U2 O10 94.7(4) . .
O28 U2 O13 90.2(4) . .
O27 U2 O13 87.1(4) . .
O10 U2 O13 112.3(3) . .
O28 U2 O8 94.2(4) . .
O27 U2 O8 84.8(3) . .
O10 U2 O8 177.5(3) . .
O13 U2 O8 70.1(3) . .
O28 U2 O7 93.8(4) . .
O27 U2 O7 87.8(4) . .
O10 U2 O7 122.0(3) . .
O13 U2 O7 125.7(3) . .
O8 U2 O7 55.6(3) . .
O28 U2 O14 86.6(4) . .
O27 U2 O14 91.9(3) . .
O10 U2 O14 58.4(3) . .
O13 U2 O14 53.8(3) . .
O8 U2 O14 124.0(3) . .
O7 U2 O14 179.5(3) . .
O28 U2 O9 90.7(4) . .
O27 U2 O9 92.1(4) . .
O10 U2 O9 55.8(3) . .
O13 U2 O9 168.0(3) . .
O8 U2 O9 121.7(3) . .
O7 U2 O9 66.1(3) . .
O14 U2 O9 114.3(3) . .
O28 U2 C9 90.2(4) . .
O27 U2 C9 92.0(4) . .
O10 U2 C9 29.2(4) . .
O13 U2 C9 141.3(4) . .
O8 U2 C9 148.3(4) . .
O7 U2 C9 92.8(4) . .
O14 U2 C9 87.6(4) . .
O9 U2 C9 26.7(3) . .
O28 U2 C13 90.3(4) . .
O27 U2 C13 87.2(4) . .
O10 U2 C13 86.6(4) . .
O13 U2 C13 25.7(3) . .
O8 U2 C13 95.8(4) . .
O7 U2 C13 151.3(4) . .
O14 U2 C13 28.3(4) . .
O9 U2 C13 142.3(4) . .
C9 U2 C13 115.6(4) . .
O28 U2 C8 94.1(4) . .
O27 U2 C8 86.2(4) . .
O10 U2 C8 151.0(4) . .
O13 U2 C8 96.7(4) . .
O8 U2 C8 26.6(3) . .
O7 U2 C8 29.0(3) . .
O14 U2 C8 150.6(4) . .
O9 U2 C8 95.1(3) . .
C9 U2 C8 121.8(4) . .
C13 U2 C8 122.3(4) . .
O29 U3 O30 176.2(5) . .
O29 U3 O18 103.5(4) . .
O30 U3 O18 80.2(4) . .
O29 U3 O17 88.4(4) . .
O30 U3 O17 93.0(4) . .
O18 U3 O17 55.4(3) . .
O29 U3 O21 85.9(4) . .
O30 U3 O21 96.2(4) . .
O18 U3 O21 73.5(3) . .
O17 U3 O21 125.5(3) . .
O29 U3 O16 91.2(4) . .
O30 U3 O16 86.3(4) . .
O18 U3 O16 116.7(3) . .
O17 U3 O16 64.1(3) . .
O21 U3 O16 169.8(3) . .
O29 U3 O22 91.4(4) . .
O30 U3 O22 87.2(4) . .
O18 U3 O22 125.0(3) . .
O17 U3 O22 179.6(3) . .
O21 U3 O22 54.9(3) . .
O16 U3 O22 115.5(3) . .
O29 U3 O15 85.2(4) . .
O30 U3 O15 91.0(4) . .
O18 U3 O15 165.2(3) . .
O17 U3 O15 113.8(3) . .
O21 U3 O15 119.6(3) . .
O16 U3 O15 50.3(3) . .
O22 U3 O15 65.8(3) . .
O29 U3 C17 98.0(4) . .
O30 U3 C17 84.8(4) . .
O18 U3 C17 29.5(3) . .
O17 U3 C17 26.1(3) . .
O21 U3 C17 101.9(3) . .
O16 U3 C17 88.2(3) . .
O22 U3 C17 154.4(3) . .
O15 U3 C17 138.5(3) . .
O29 U3 C21 88.0(4) . .
O30 U3 C21 92.4(4) . .
O18 U3 C21 98.5(4) . .
O17 U3 C21 151.8(4) . .
O21 U3 C21 26.3(4) . .
O16 U3 C21 144.0(4) . .
O22 U3 C21 28.6(4) . .
O15 U3 C21 93.7(4) . .
C17 U3 C21 127.6(4) . .
O29 U3 C16 87.9(4) . .
O30 U3 C16 88.6(4) . .
O18 U3 C16 140.9(3) . .
O17 U3 C16 88.3(4) . .
O21 U3 C16 145.4(3) . .
O16 U3 C16 24.5(3) . .
O22 U3 C16 91.3(4) . .
O15 U3 C16 25.8(3) . .
C17 U3 C16 112.7(4) . .
C21 U3 C16 119.5(4) . .
O31 U4 O32 172.2(5) . .
O31 U4 O19 84.9(4) . .
O32 U4 O19 102.8(4) . .
O31 U4 O3 89.2(4) . .
O32 U4 O3 94.7(4) . .
O19 U4 O3 66.6(3) . .
O31 U4 O20 86.6(4) . .
O32 U4 O20 97.5(4) . .
O19 U4 O20 52.0(3) . .
O3 U4 O20 118.5(3) . .
O31 U4 O11 84.8(4) . .
O32 U4 O11 90.2(4) . .
O19 U4 O11 121.9(3) . .
O3 U4 O11 168.9(3) . .
O20 U4 O11 70.4(3) . .
O31 U4 O12 93.7(4) . .
O32 U4 O12 78.5(4) . .
O19 U4 O12 169.7(3) . .
O3 U4 O12 123.6(3) . .
O20 U4 O12 117.8(3) . .
O11 U4 O12 47.9(3) . .
O31 U4 O4 104.2(4) . .
O32 U4 O4 73.1(4) . .
O19 U4 O4 118.1(3) . .
O3 U4 O4 52.8(3) . .
O20 U4 O4 165.2(3) . .
O11 U4 O4 119.9(3) . .
O12 U4 O4 72.1(3) . .
O31 U4 C4 94.7(4) . .
O32 U4 C4 86.0(4) . .
O19 U4 C4 92.7(4) . .
O3 U4 C4 26.3(4) . .
O20 U4 C4 144.4(4) . .
O11 U4 C4 145.1(4) . .
O12 U4 C4 97.6(4) . .
O4 U4 C4 26.8(3) . .
O31 U4 C20 87.8(5) . .
O32 U4 C20 98.8(5) . .
O19 U4 C20 26.2(4) . .
O3 U4 C20 92.6(4) . .
O20 U4 C20 26.0(3) . .
O11 U4 C20 96.4(4) . .
O12 U4 C20 143.7(4) . .
O4 U4 C20 142.3(4) . .
C4 U4 C20 118.4(5) . .
O31 U4 C12 85.2(5) . .
O32 U4 C12 87.9(4) . .
O19 U4 C12 144.9(4) . .
O3 U4 C12 146.7(3) . .
O20 U4 C12 93.8(3) . .
O11 U4 C12 23.4(3) . .
O12 U4 C12 25.0(3) . .
O4 U4 C12 97.0(4) . .
C4 U4 C12 121.7(4) . .
C20 U4 C12 119.8(4) . .

loop_
_geom_bond_atom_site_label_1
_geom_bond_atom_site_label_2
_geom_bond_distance
_geom_bond_site_symmetry_2
C1 O1 1.217(15) .
C1 O2 1.366(15) .
C1 C2 1.492(17) .
C1 U1 2.977(13) .
C2 C3 1.509(16) 3_564
C2 H2A 0.9700 .
C2 H2B 0.9700 .
C3 C4 1.470(17) .
C3 C2 1.509(16) 2_665
C3 H3A 0.9700 .
C3 H3B 0.9700 .
C4 O3 1.265(16) .
C4 O4 1.283(17) .
C4 U4 2.844(13) .
C5 O5 1.181(15) .
C5 O6 1.305(15) .
C5 C6 1.422(18) .
C5 U1 2.940(13) .
C6 C7 1.590(18) .
C6 H6A 0.9700 .
C6 H6B 0.9700 .
C7 C8 1.504(17) .
C7 H7A 0.9700 .
C7 H7B 0.9700 .
C8 O8 1.234(15) .
C8 O7 1.337(14) .
C8 U2 2.755(13) .
C9 O9 1.235(15) .
C9 O10 1.341(16) .
C9 C10 1.480(19) 2_764
C9 U2 2.745(15) .
C10 C9 1.480(19) 3_675
C10 C11 1.538(16) .
C10 H10A 0.9700 .
C10 H10B 0.9700 .
C11 C12 1.524(17) .
C11 H11A 0.9700 .
C11 H11B 0.9700 .
C12 O11 1.222(15) .
C12 O12 1.277(15) .
C12 U4 2.997(13) .
C13 O13 1.194(15) .
C13 O14 1.304(17) .
C13 C14 1.471(19) .
C13 U2 2.748(15) .
C14 C15 1.499(17) .
C14 H14A 0.9700 .
C14 H14B 0.9700 .
C15 C16 1.585(18) .
C15 H15A 0.9700 .
C15 H15B 0.9700 .
C16 O16 1.190(15) .
C16 O15 1.243(16) .
C16 U3 2.855(13) .
C17 O17 1.182(13) .
C17 O18 1.323(14) .
C17 C18 1.541(17) .
C17 U3 2.690(12) .
C18 C19 1.600(17) .
C18 H18A 0.9700 .
C18 H18B 0.9700 .
C19 C20 1.441(16) .
C19 H19A 0.9700 .
C19 H19B 0.9700 .
C20 O20 1.268(17) .
C20 O19 1.283(15) .
C20 U4 2.879(13) .
C21 O21 1.208(16) .
C21 O22 1.310(17) .
C21 C22 1.460(18) .
C21 U3 2.725(14) .
C22 C23 1.516(17) .
C22 H22A 0.9700 .
C22 H22B 0.9700 .
C23 C24 1.497(17) 1_556
C23 H23A 0.9700 .
C23 H23B 0.9700 .
C24 O23 1.162(15) .
C24 O24 1.314(16) .
C24 C23 1.497(17) 1_554
C24 U1 2.692(12) .
O1 U1 2.373(9) .
O2 U1 2.454(10) .
O3 U4 2.421(9) .
O4 U4 2.577(9) .
O4 H4A 0.9696 .
O5 U1 2.416(8) .
O6 U1 2.367(8) .
O6 H6C 0.9706 .
O7 U2 2.466(9) .
O8 U2 2.434(8) .
O9 U2 2.495(9) .
O10 U2 2.341(10) .
O11 U4 2.481(10) .
O12 U4 2.565(9) .
O13 U2 2.414(9) .
O14 U2 2.487(9) .
O14 H14C 0.9704 .
O15 U3 2.544(8) .
O16 U3 2.497(9) .
O16 H16A 0.9701 .
O17 U3 2.408(9) .
O18 U3 2.325(9) .
O19 U4 2.398(9) .
O20 U4 2.474(8) .
O21 U3 2.474(9) .
O22 U3 2.528(9) .
O23 U1 2.419(9) .
O24 U1 2.481(8) .
O25 U1 1.772(8) .
O26 U1 1.774(10) .
O27 U2 1.821(9) .
O28 U2 1.779(8) .
O29 U3 1.774(8) .
O30 U3 1.788(9) .
O31 U4 1.686(10) .
O32 U4 1.824(9) .
O1W H1X 0.8499 .
O1W H1Y 0.8501 .
O2W H2X 0.8500 .
O2W H2Y 0.8501 .
O3W H3X 0.8500 .
O3W H3Y 0.8499 .
O4W H4X 0.8500 .
O4W H4Y 0.8501 .
O5W H5X 0.8499 .
O5W H5Y 0.8501 .
O6W H6X 0.8500 .
O6W H6Y 0.8500 .

loop_
_geom_torsion_atom_site_label_1
_geom_torsion_atom_site_label_2
_geom_torsion_atom_site_label_3
_geom_torsion_atom_site_label_4
_geom_torsion
_geom_torsion_site_symmetry_1
_geom_torsion_site_symmetry_4
O1 C1 C2 C3 -19(2) . 3_564
O2 C1 C2 C3 168.8(13) . 3_564
U1 C1 C2 C3 -92(4) . 3_564
C2 C3 C4 O3 172.3(12) 2_665 .
C2 C3 C4 O4 -11.7(18) 2_665 .
O5 C5 C6 C7 163.4(15) . .
O6 C5 C6 C7 -27(2) . .
C5 C6 C7 C8 -46.3(18) . .
C6 C7 C8 O8 169.5(10) . .
C6 C7 C8 O7 -7.8(17) . .
C9 C10 C11 C12 -74.4(14) 3_675 .
C10 C11 C12 O11 -14.1(18) . .
C10 C11 C12 O12 -172.9(12) . .
O13 C13 C14 C15 -11.3(18) . .
O14 C13 C14 C15 175.3(11) . .
C13 C14 C15 C16 -62.7(14) . .
C14 C15 C16 O16 -14(2) . .
C14 C15 C16 O15 169.2(11) . .
O17 C17 C18 C19 158.7(12) . .
O18 C17 C18 C19 -2.6(18) . .
U3 C17 C18 C19 58(5) . .
C17 C18 C19 C20 -66.1(16) . .
C18 C19 C20 O20 175.7(12) . .
C18 C19 C20 O19 2(2) . .
O21 C21 C22 C23 175.6(12) . .
O22 C21 C22 C23 -9(2) . .
C21 C22 C23 C24 -76.0(16) . 1_556
O2 C1 O1 U1 11.3(12) . .
C2 C1 O1 U1 -162.3(13) . .
O1 C1 O2 U1 -10.5(11) . .
C2 C1 O2 U1 162.9(14) . .
O4 C4 O3 U4 11.9(14) . .
C3 C4 O3 U4 -172.4(12) . .
O3 C4 O4 U4 -11.1(13) . .
C3 C4 O4 U4 172.8(10) . .
O6 C5 O5 U1 2.4(12) . .
C6 C5 O5 U1 173.6(15) . .
O5 C5 O6 U1 -2.4(13) . .
C6 C5 O6 U1 -174.6(12) . .
O8 C8 O7 U2 1.8(12) . .
C7 C8 O7 U2 178.7(10) . .
O7 C8 O8 U2 -1.8(13) . .
C7 C8 O8 U2 -179.0(8) . .
O10 C9 O9 U2 6.7(14) . .
C10 C9 O9 U2 175.4(11) 2_764 .
O9 C9 O10 U2 -7.2(15) . .
C10 C9 O10 U2 -174.9(12) 2_764 .
O12 C12 O11 U4 -15.9(12) . .
C11 C12 O11 U4 -176.0(12) . .
O11 C12 O12 U4 15.1(12) . .
C11 C12 O12 U4 177.6(10) . .
O14 C13 O13 U2 -9.1(15) . .
C14 C13 O13 U2 178.6(13) . .
O13 C13 O14 U2 8.9(15) . .
C14 C13 O14 U2 -177.8(10) . .
O16 C16 O15 U3 0.6(14) . .
C15 C16 O15 U3 177.3(9) . .
O15 C16 O16 U3 -0.6(14) . .
C15 C16 O16 U3 -176.6(13) . .
O18 C17 O17 U3 -7.5(14) . .
C18 C17 O17 U3 -167.2(11) . .
O17 C17 O18 U3 7.8(15) . .
C18 C17 O18 U3 168.3(10) . .
O20 C20 O19 U4 9.6(13) . .
C19 C20 O19 U4 -176.6(14) . .
O19 C20 O20 U4 -9.3(13) . .
C19 C20 O20 U4 176.1(11) . .
O22 C21 O21 U3 1.7(17) . .
C22 C21 O21 U3 175.7(10) . .
O21 C21 O22 U3 -1.7(17) . .
C22 C21 O22 U3 -175.3(12) . .
O24 C24 O23 U1 16.9(17) . .
C23 C24 O23 U1 173.0(14) 1_554 .
O23 C24 O24 U1 -16.6(16) . .
C23 C24 O24 U1 -175.8(10) 1_554 .
C5 O6 U1 O25 94.9(9) . .
C5 O6 U1 O26 -83.6(8) . .
C5 O6 U1 O1 -1.8(9) . .
C5 O6 U1 O5 1.5(8) . .
C5 O6 U1 O23 176.6(8) . .
C5 O6 U1 O24 -175.8(9) . .
C5 O6 U1 C24 176.7(8) . .
C5 O6 U1 C1 5.3(11) . .
C1 O1 U1 O25 78.1(10) . .
C1 O1 U1 O26 -102.2(10) . .
C1 O1 U1 O6 169.7(9) . .
C1 O1 U1 O5 167.1(10) . .
C1 O1 U1 O23 -8.9(10) . .
C1 O1 U1 O2 -8.0(9) . .
C1 O1 U1 O24 -31.8(18) . .
C1 O1 U1 C24 -8.1(12) . .
C1 O1 U1 C5 168.9(10) . .
C5 O5 U1 O25 -87.6(10) . .
C5 O5 U1 O26 93.8(10) . .
C5 O5 U1 O6 -1.7(9) . .
C5 O5 U1 O1 175.4(10) . .
C5 O5 U1 O2 179.9(9) . .
C5 O5 U1 O24 1.2(11) . .
C5 O5 U1 C24 -10.7(14) . .
C5 O5 U1 C1 -179.5(10) . .
C24 O23 U1 O25 83.5(10) . .
C24 O23 U1 O26 -97.9(10) . .
C24 O23 U1 O6 0.3(11) . .
C24 O23 U1 O1 178.8(9) . .
C24 O23 U1 O2 178.1(11) . .
C24 O23 U1 O24 -8.6(9) . .
C24 O23 U1 C5 3.4(14) . .
C24 O23 U1 C1 175.4(10) . .
C1 O2 U1 O25 -90.9(8) . .
C1 O2 U1 O26 87.6(8) . .
C1 O2 U1 O1 6.9(8) . .
C1 O2 U1 O5 1.2(9) . .
C1 O2 U1 O23 -174.0(9) . .
C1 O2 U1 O24 179.9(7) . .
C1 O2 U1 C24 -173.2(8) . .
C1 O2 U1 C5 1.3(12) . .
C24 O24 U1 O25 -76.8(8) . .
C24 O24 U1 O26 103.1(8) . .
C24 O24 U1 O6 -164.8(8) . .
C24 O24 U1 O1 34.1(15) . .
C24 O24 U1 O5 -167.1(8) . .
C24 O24 U1 O23 7.6(8) . .
C24 O24 U1 O2 14.1(8) . .
C24 O24 U1 C5 -166.6(8) . .
C24 O24 U1 C1 14.2(10) . .
O23 C24 U1 O25 -93.5(10) . .
O24 C24 U1 O25 100.9(8) . .
O23 C24 U1 O26 85.6(10) . .
O24 C24 U1 O26 -80.0(8) . .
O23 C24 U1 O6 -179.7(9) . .
O24 C24 U1 O6 14.7(8) . .
O23 C24 U1 O1 -1.6(13) . .
O24 C24 U1 O1 -167.2(6) . .
O23 C24 U1 O5 -172.9(7) . .
O24 C24 U1 O5 21.5(13) . .
O24 C24 U1 O23 -165.6(15) . .
O23 C24 U1 O2 -1.7(9) . .
O24 C24 U1 O2 -167.3(8) . .
O23 C24 U1 O24 165.6(15) . .
O23 C24 U1 C5 -178.0(8) . .
O24 C24 U1 C5 16.4(10) . .
O23 C24 U1 C1 -5.1(11) . .
O24 C24 U1 C1 -170.7(7) . .
O5 C5 U1 O25 92.5(10) . .
O6 C5 U1 O25 -84.5(8) . .
O5 C5 U1 O26 -85.8(10) . .
O6 C5 U1 O26 97.1(8) . .
O5 C5 U1 O6 177.1(15) . .
O5 C5 U1 O1 -4.4(10) . .
O6 C5 U1 O1 178.5(8) . .
O6 C5 U1 O5 -177.1(15) . .
O5 C5 U1 O23 171.3(8) . .
O6 C5 U1 O23 -5.8(13) . .
O5 C5 U1 O2 -0.1(14) . .
O6 C5 U1 O2 -177.2(7) . .
O5 C5 U1 O24 -178.9(9) . .
O6 C5 U1 O24 4.0(8) . .
O5 C5 U1 C24 173.1(9) . .
O6 C5 U1 C24 -4.0(10) . .
O5 C5 U1 C1 0.5(11) . .
O6 C5 U1 C1 -176.6(8) . .
O1 C1 U1 O25 -103.6(10) . .
O2 C1 U1 O25 89.9(8) . .
C2 C1 U1 O25 -20(4) . .
O1 C1 U1 O26 75.5(10) . .
O2 C1 U1 O26 -91.0(8) . .
C2 C1 U1 O26 160(4) . .
O1 C1 U1 O6 -15.3(13) . .
O2 C1 U1 O6 178.2(7) . .
C2 C1 U1 O6 69(4) . .
O2 C1 U1 O1 -166.5(15) . .
C2 C1 U1 O1 84(4) . .
O1 C1 U1 O5 -12.5(10) . .
O2 C1 U1 O5 -179.0(8) . .
C2 C1 U1 O5 72(4) . .
O1 C1 U1 O23 171.8(10) . .
O2 C1 U1 O23 5.3(8) . .
C2 C1 U1 O23 -104(4) . .
O1 C1 U1 O2 166.5(15) . .
C2 C1 U1 O2 -109(4) . .
O1 C1 U1 O24 166.4(8) . .
O2 C1 U1 O24 -0.1(11) . .
C2 C1 U1 O24 -110(4) . .
O1 C1 U1 C24 174.0(9) . .
O2 C1 U1 C24 7.4(9) . .
C2 C1 U1 C24 -102(4) . .
O1 C1 U1 C5 -12.7(11) . .
O2 C1 U1 C5 -179.2(7) . .
C2 C1 U1 C5 71(4) . .
C9 O10 U2 O28 96.8(8) . .
C9 O10 U2 O27 -85.7(8) . .
C9 O10 U2 O13 -174.5(7) . .
C9 O10 U2 O7 4.6(8) . .
C9 O10 U2 O14 -175.0(8) . .
C9 O10 U2 O9 3.6(7) . .
C9 O10 U2 C13 -172.6(8) . .
C9 O10 U2 C8 4.8(11) . .
C13 O13 U2 O28 90.4(9) . .
C13 O13 U2 O27 -89.6(8) . .
C13 O13 U2 O10 4.2(9) . .
C13 O13 U2 O8 -175.1(9) . .
C13 O13 U2 O7 -174.8(8) . .
C13 O13 U2 O14 4.8(8) . .
C13 O13 U2 O9 -3.5(19) . .
C13 O13 U2 C9 -0.1(11) . .
C13 O13 U2 C8 -175.4(8) . .
C8 O8 U2 O28 -90.7(8) . .
C8 O8 U2 O27 91.9(7) . .
C8 O8 U2 O13 -179.4(8) . .
C8 O8 U2 O7 1.0(7) . .
C8 O8 U2 O14 -179.4(7) . .
C8 O8 U2 O9 2.7(8) . .
C8 O8 U2 C9 6.6(11) . .
C8 O8 U2 C13 178.5(7) . .
C8 O7 U2 O28 91.7(7) . .
C8 O7 U2 O27 -86.0(7) . .
C8 O7 U2 O10 179.8(6) . .
C8 O7 U2 O13 -1.2(8) . .
C8 O7 U2 O8 -0.9(6) . .
C8 O7 U2 O9 -179.3(7) . .
C8 O7 U2 C9 -177.9(7) . .
C8 O7 U2 C13 -5.9(11) . .
C13 O14 U2 O28 -97.1(8) . .
C13 O14 U2 O27 80.6(8) . .
C13 O14 U2 O10 174.9(8) . .
C13 O14 U2 O13 -4.4(7) . .
C13 O14 U2 O8 -4.3(8) . .
C13 O14 U2 O9 173.7(7) . .
C13 O14 U2 C9 172.5(8) . .
C13 O14 U2 C8 -4.9(11) . .
C9 O9 U2 O28 -89.2(9) . .
C9 O9 U2 O27 90.3(9) . .
C9 O9 U2 O10 -3.9(8) . .
C9 O9 U2 O13 5(2) . .
C9 O9 U2 O8 175.5(8) . .
C9 O9 U2 O7 177.0(9) . .
C9 O9 U2 O14 -2.6(9) . .
C9 O9 U2 C13 2.3(11) . .
C9 O9 U2 C8 176.7(8) . .
O9 C9 U2 O28 91.1(9) . .
O10 C9 U2 O28 -82.3(8) . .
O9 C9 U2 O27 -90.6(9) . .
O10 C9 U2 O27 96.0(8) . .
O9 C9 U2 O10 173.4(13) . .
O9 C9 U2 O13 -178.4(7) . .
O10 C9 U2 O13 8.2(11) . .
O9 C9 U2 O8 -7.3(13) . .
O10 C9 U2 O8 179.3(6) . .
O9 C9 U2 O7 -2.7(8) . .
O10 C9 U2 O7 -176.1(7) . .
O9 C9 U2 O14 177.6(8) . .
O10 C9 U2 O14 4.2(7) . .
O10 C9 U2 O9 -173.4(13) . .
O9 C9 U2 C13 -178.5(8) . .
O10 C9 U2 C13 8.1(9) . .
O9 C9 U2 C8 -3.9(10) . .
O10 C9 U2 C8 -177.3(7) . .
O13 C13 U2 O28 -89.7(8) . .
O14 C13 U2 O28 82.1(8) . .
O13 C13 U2 O27 89.1(8) . .
O14 C13 U2 O27 -99.2(7) . .
O13 C13 U2 O10 -176.1(8) . .
O14 C13 U2 O10 -4.3(7) . .
O14 C13 U2 O13 171.8(13) . .
O13 C13 U2 O8 4.6(8) . .
O14 C13 U2 O8 176.4(7) . .
O13 C13 U2 O7 8.8(13) . .
O14 C13 U2 O7 -179.4(6) . .
O13 C13 U2 O14 -171.8(13) . .
O13 C13 U2 O9 178.8(6) . .
O14 C13 U2 O9 -9.4(11) . .
O13 C13 U2 C9 179.9(7) . .
O14 C13 U2 C9 -8.3(9) . .
O13 C13 U2 C8 5.4(10) . .
O14 C13 U2 C8 177.2(6) . .
O8 C8 U2 O28 91.2(7) . .
O7 C8 U2 O28 -90.4(7) . .
O8 C8 U2 O27 -86.0(7) . .
O7 C8 U2 O27 92.4(7) . .
O8 C8 U2 O10 -178.7(6) . .
O7 C8 U2 O10 -0.3(11) . .
O8 C8 U2 O13 0.6(7) . .
O7 C8 U2 O13 179.0(6) . .
O7 C8 U2 O8 178.4(11) . .
O8 C8 U2 O7 -178.4(11) . .
O8 C8 U2 O14 1.0(11) . .
O7 C8 U2 O14 179.4(6) . .
O8 C8 U2 O9 -177.7(7) . .
O7 C8 U2 O9 0.7(7) . .
O8 C8 U2 C9 -176.0(7) . .
O7 C8 U2 C9 2.4(8) . .
O8 C8 U2 C13 -1.7(9) . .
O7 C8 U2 C13 176.6(6) . .
C17 O18 U3 O29 -82.3(8) . .
C17 O18 U3 O30 96.7(8) . .
C17 O18 U3 O17 -3.9(7) . .
C17 O18 U3 O21 -163.8(8) . .
C17 O18 U3 O16 16.0(9) . .
C17 O18 U3 O22 176.2(7) . .
C17 O18 U3 O15 42.4(16) . .
C17 O18 U3 C21 -172.3(8) . .
C17 O18 U3 C16 21.3(11) . .
C17 O17 U3 O29 112.0(9) . .
C17 O17 U3 O30 -71.6(9) . .
C17 O17 U3 O18 4.3(8) . .
C17 O17 U3 O21 28.2(9) . .
C17 O17 U3 O16 -156.0(9) . .
C17 O17 U3 O15 -164.0(8) . .
C17 O17 U3 C21 29.3(12) . .
C17 O17 U3 C16 -160.1(9) . .
C21 O21 U3 O29 93.9(8) . .
C21 O21 U3 O30 -82.9(8) . .
C21 O21 U3 O18 -160.8(8) . .
C21 O21 U3 O17 178.9(8) . .
C21 O21 U3 O16 21(2) . .
C21 O21 U3 O22 -0.8(8) . .
C21 O21 U3 O15 11.8(9) . .
C21 O21 U3 C17 -168.9(8) . .
C21 O21 U3 C16 13.6(11) . .
C16 O16 U3 O29 -82.5(9) . .
C16 O16 U3 O30 94.7(9) . .
C16 O16 U3 O18 171.8(8) . .
C16 O16 U3 O17 -170.1(9) . .
C16 O16 U3 O21 -10(2) . .
C16 O16 U3 O22 9.7(9) . .
C16 O16 U3 O15 0.3(8) . .
C16 O16 U3 C17 179.6(9) . .
C16 O16 U3 C21 5.7(11) . .
C21 O22 U3 O29 -83.2(8) . .
C21 O22 U3 O30 100.3(8) . .
C21 O22 U3 O18 24.3(9) . .
C21 O22 U3 O21 0.7(7) . .
C21 O22 U3 O16 -175.2(7) . .
C21 O22 U3 O15 -167.3(9) . .
C21 O22 U3 C17 28.6(13) . .
C21 O22 U3 C16 -171.2(8) . .
C16 O15 U3 O29 95.2(8) . .
C16 O15 U3 O30 -84.6(8) . .
C16 O15 U3 O18 -31.5(16) . .
C16 O15 U3 O17 9.1(8) . .
C16 O15 U3 O21 177.7(7) . .
C16 O15 U3 O16 -0.3(7) . .
C16 O15 U3 O22 -171.1(8) . .
C16 O15 U3 C17 -1.4(10) . .
C16 O15 U3 C21 -177.1(8) . .
O17 C17 U3 O29 -69.4(9) . .
O18 C17 U3 O29 103.3(8) . .
C18 C17 U3 O29 37(5) . .
O17 C17 U3 O30 107.9(9) . .
O18 C17 U3 O30 -79.3(8) . .
C18 C17 U3 O30 -145(5) . .
O17 C17 U3 O18 -172.7(14) . .
C18 C17 U3 O18 -66(4) . .
O18 C17 U3 O17 172.7(14) . .
C18 C17 U3 O17 107(5) . .
O17 C17 U3 O21 -156.8(8) . .
O18 C17 U3 O21 15.9(8) . .
C18 C17 U3 O21 -50(5) . .
O17 C17 U3 O16 21.5(8) . .
O18 C17 U3 O16 -165.8(8) . .
C18 C17 U3 O16 128(5) . .
O17 C17 U3 O22 -179.8(8) . .
O18 C17 U3 O22 -7.1(14) . .
C18 C17 U3 O22 -73(5) . .
O17 C17 U3 O15 22.3(11) . .
O18 C17 U3 O15 -164.9(6) . .
C18 C17 U3 O15 129(4) . .
O17 C17 U3 C21 -163.0(7) . .
O18 C17 U3 C21 9.7(10) . .
C18 C17 U3 C21 -56(5) . .
O17 C17 U3 C16 21.7(9) . .
O18 C17 U3 C16 -165.6(7) . .
C18 C17 U3 C16 128(4) . .
O21 C21 U3 O29 -84.7(8) . .
O22 C21 U3 O29 96.7(8) . .
O21 C21 U3 O30 99.1(8) . .
O22 C21 U3 O30 -79.6(8) . .
O21 C21 U3 O18 18.6(8) . .
O22 C21 U3 O18 -160.0(8) . .
O21 C21 U3 O17 -1.9(13) . .
O22 C21 U3 O17 179.4(7) . .
O22 C21 U3 O21 -178.6(14) . .
O21 C21 U3 O16 -173.9(6) . .
O22 C21 U3 O16 7.4(11) . .
O21 C21 U3 O22 178.6(14) . .
O21 C21 U3 O15 -169.8(8) . .
O22 C21 U3 O15 11.6(8) . .
O21 C21 U3 C17 13.8(10) . .
O22 C21 U3 C17 -164.8(7) . .
O21 C21 U3 C16 -171.2(7) . .
O22 C21 U3 C16 10.2(9) . .
O16 C16 U3 O29 97.3(8) . .
O15 C16 U3 O29 -83.2(8) . .
O16 C16 U3 O30 -84.1(8) . .
O15 C16 U3 O30 95.3(8) . .
O16 C16 U3 O18 -11.6(11) . .
O15 C16 U3 O18 167.8(6) . .
O16 C16 U3 O17 8.9(8) . .
O15 C16 U3 O17 -171.7(8) . .
O16 C16 U3 O21 177.0(6) . .
O15 C16 U3 O21 -3.6(11) . .
O15 C16 U3 O16 179.4(13) . .
O16 C16 U3 O22 -171.3(8) . .
O15 C16 U3 O22 8.1(8) . .
O16 C16 U3 O15 -179.4(13) . .
O16 C16 U3 C17 -0.4(9) . .
O15 C16 U3 C17 179.0(7) . .
O16 C16 U3 C21 -176.1(7) . .
O15 C16 U3 C21 3.3(9) . .
C20 O19 U4 O31 -95.3(9) . .
C20 O19 U4 O32 83.8(9) . .
C20 O19 U4 O3 173.4(10) . .
C20 O19 U4 O20 -5.7(8) . .
C20 O19 U4 O11 -14.7(10) . .
C20 O19 U4 O12 -12(2) . .
C20 O19 U4 O4 161.2(8) . .
C20 O19 U4 C4 170.2(9) . .
C20 O19 U4 C12 -21.2(12) . .
C4 O3 U4 O31 102.4(9) . .
C4 O3 U4 O32 -70.9(9) . .
C4 O3 U4 O19 -172.8(9) . .
C4 O3 U4 O20 -172.0(8) . .
C4 O3 U4 O11 46(2) . .
C4 O3 U4 O12 8.4(9) . .
C4 O3 U4 O4 -6.3(8) . .
C4 O3 U4 C20 -169.9(8) . .
C4 O3 U4 C12 22.5(11) . .
C20 O20 U4 O31 92.0(9) . .
C20 O20 U4 O32 -94.7(9) . .
C20 O20 U4 O19 5.7(8) . .
C20 O20 U4 O3 4.8(9) . .
C20 O20 U4 O11 177.7(9) . .
C20 O20 U4 O12 -175.6(8) . .
C20 O20 U4 O4 -45.6(18) . .
C20 O20 U4 C4 -1.3(11) . .
C20 O20 U4 C12 176.9(8) . .
C12 O11 U4 O31 -89.9(9) . .
C12 O11 U4 O32 84.1(9) . .
C12 O11 U4 O19 -170.6(8) . .
C12 O11 U4 O3 -33(2) . .
C12 O11 U4 O20 -178.1(9) . .
C12 O11 U4 O12 10.0(8) . .
C12 O11 U4 O4 13.5(10) . .
C12 O11 U4 C4 0.8(12) . .
C12 O11 U4 C20 -177.0(9) . .
C12 O12 U4 O31 70.1(8) . .
C12 O12 U4 O32 -110.3(8) . .
C12 O12 U4 O19 -12(2) . .
C12 O12 U4 O3 161.6(7) . .
C12 O12 U4 O20 -17.9(9) . .
C12 O12 U4 O11 -9.4(7) . .
C12 O12 U4 O4 173.9(8) . .
C12 O12 U4 C4 165.4(8) . .
C12 O12 U4 C20 -21.2(11) . .
C4 O4 U4 O31 -71.6(9) . .
C4 O4 U4 O32 116.0(9) . .
C4 O4 U4 O19 20.2(9) . .
C4 O4 U4 O3 6.2(7) . .
C4 O4 U4 O20 64.4(16) . .
C4 O4 U4 O11 -163.8(8) . .
C4 O4 U4 O12 -161.0(9) . .
C4 O4 U4 C20 33.6(10) . .
C4 O4 U4 C12 -158.4(8) . .
O3 C4 U4 O31 -78.5(9) . .
O4 C4 U4 O31 112.6(8) . .
O3 C4 U4 O32 109.3(8) . .
O4 C4 U4 O32 -59.6(8) . .
O3 C4 U4 O19 6.6(8) . .
O4 C4 U4 O19 -162.3(8) . .
O4 C4 U4 O3 -168.9(13) . .
O3 C4 U4 O20 12.1(12) . .
O4 C4 U4 O20 -156.7(7) . .
O3 C4 U4 O11 -166.1(7) . .
O4 C4 U4 O11 25.0(12) . .
O3 C4 U4 O12 -172.9(8) . .
O4 C4 U4 O12 18.2(8) . .
O3 C4 U4 O4 168.9(13) . .
O3 C4 U4 C20 11.5(9) . .
O4 C4 U4 C20 -157.4(7) . .
O3 C4 U4 C12 -165.7(7) . .
O4 C4 U4 C12 25.4(9) . .
O20 C20 U4 O31 -86.7(8) . .
O19 C20 U4 O31 83.0(9) . .
O20 C20 U4 O32 89.0(8) . .
O19 C20 U4 O32 -101.3(9) . .
O20 C20 U4 O19 -169.7(14) . .
O20 C20 U4 O3 -175.8(8) . .
O19 C20 U4 O3 -6.1(9) . .
O19 C20 U4 O20 169.7(14) . .
O20 C20 U4 O11 -2.2(8) . .
O19 C20 U4 O11 167.5(8) . .
O20 C20 U4 O12 6.6(12) . .
O19 C20 U4 O12 176.3(7) . .
O20 C20 U4 O4 162.7(7) . .
O19 C20 U4 O4 -27.6(12) . .
O20 C20 U4 C4 179.2(7) . .
O19 C20 U4 C4 -11.1(10) . .
O20 C20 U4 C12 -3.6(10) . .
O19 C20 U4 C12 166.1(8) . .
O11 C12 U4 O31 88.0(9) . .
O12 C12 U4 O31 -109.6(8) . .
O11 C12 U4 O32 -95.5(9) . .
O12 C12 U4 O32 66.8(8) . .
O11 C12 U4 O19 14.0(12) . .
O12 C12 U4 O19 176.3(7) . .
O11 C12 U4 O3 169.1(7) . .
O12 C12 U4 O3 -28.6(11) . .
O11 C12 U4 O20 1.8(9) . .
O12 C12 U4 O20 164.2(8) . .
O12 C12 U4 O11 162.3(14) . .
O11 C12 U4 O12 -162.3(14) . .
O11 C12 U4 O4 -168.2(8) . .
O12 C12 U4 O4 -5.8(8) . .
O11 C12 U4 C4 -179.4(8) . .
O12 C12 U4 C4 -17.1(9) . .
O11 C12 U4 C20 3.4(10) . .
O12 C12 U4 C20 165.7(7) . .
